data_7047000
loop_
_publ_author_name
'Lorenz, Roxana'
'Kaifer, Elisabeth'
'Wadepohl, Hubert'
'Himmel, Hans-J\"org'

_publ_section_title
;
 Di- and tetranuclear transition metal complexes of a
 tetrakisguanidino-substituted phenazine dye by stepwise coordination.
;
_journal_issue 32
_journal_name_full 'Dalton transactions (Cambridge, England : 2003)'
_journal_page_first 11016
_journal_page_last 11029
_journal_paper_doi 10.1039/c8dt02176g
_journal_volume 47
_journal_year 2018
_chemical_formula_sum 'C35.5 H59 Cl11 Cu2 N14'
_chemical_formula_weight 1198.99
_space_group_crystal_system monoclinic
_space_group_IT_number 15
_space_group_name_Hall '-C 2yc'
_space_group_name_H-M_alt 'C 1 2/c 1'
_symmetry_space_group_name_Hall '-C 2yc'
_symmetry_space_group_name_H-M 'C 1 2/c 1'
_atom_sites_solution_hydrogens geom
_atom_sites_solution_primary iterative
_atom_sites_solution_secondary difmap
_audit_block_code hi_rl1
_audit_creation_date 2016-03-31
_audit_creation_method
;
Olex2 1.2
(compiled May 29 2018 13:30:08 for OlexSys, GUI svn.r5506)
;
_audit_update_record
;
2018-06-27 deposited with the CCDC.
2018-07-11 downloaded from the CCDC.
;
_cell_angle_alpha 90
_cell_angle_beta 112.0818(14)
_cell_angle_gamma 90
_cell_formula_units_Z 8
_cell_length_a 32.8999(4)
_cell_length_b 14.17669(13)
_cell_length_c 24.7543(3)
_cell_measurement_reflns_used 29937
_cell_measurement_temperature 120(1)
_cell_measurement_theta_max 31.4750
_cell_measurement_theta_min 3.2990
_cell_volume 10698.8(2)
_computing_cell_refinement 'CrysAlisPro 1.171.38.41p (Rigaku OD, 2015)'
_computing_data_collection 'CrysAlisPro 1.171.38.41p (Rigaku OD, 2015)'
_computing_data_reduction 'CrysAlisPro 1.171.38.41p (Rigaku OD, 2015)'
_computing_molecular_graphics 'Olex2 (Dolomanov et al., 2009)'
_computing_publication_material 'encif (Wadepohl, 2009-17); encifer 1.5.2 (CCDC, 2016)'
_computing_structure_refinement 'ShelXL (Sheldrick, 2015)'
_computing_structure_solution 'SUPERFLIP (Palatinus, 2007-2009)'
_diffrn_ambient_environment 'perfluoro polyether oil / N~2~'
_diffrn_ambient_temperature 120(1)
_diffrn_detector 'CCD plate'
_diffrn_detector_area_resol_mean 7.9621
_diffrn_detector_type Eos
_diffrn_measured_fraction_theta_full 0.998
_diffrn_measured_fraction_theta_max 0.999
_diffrn_measurement_details
;
List of Runs (angles in degrees, time in seconds):

  # Type    Start    End  Width  t~exp~   \w     \q     \k     \f   Frames
#--------------------------------------------------------------------------
  1  \w    -43.00  57.00   0.50   17.50    --   26.87 -77.00  30.00  200
  2  \w      6.00  96.00   0.50   17.50    --   26.87  57.00 150.00  180
  3  \w    -20.00  69.00   0.50   17.50    --   26.87 -99.00-120.00  178
  4  \w     52.00  96.00   0.50   17.50    --   26.87  57.00 -90.00   88
  5  \w    -42.00  41.00   0.50   17.50    --   26.87 -57.00 120.00  166
  6  \w    -46.00  34.00   0.50   17.50    --   26.87 -38.00-120.00  160
  7  \w     -2.00  84.00   0.50   17.50    --   26.87  77.00  30.00  172
  8  \w     35.00  61.00   0.50   17.50    --   26.87  57.00-150.00   52
  9  \w    -20.00  69.00   0.50   17.50    --   26.87 -99.00   0.00  178
 10  \w      4.00  33.00   0.50   17.50    --   26.87  77.00 -60.00   58
 11  \w    -17.00  15.00   0.50   17.50    --   26.87 -99.00  90.00   64
 12  \w     31.00  69.00   0.50   17.50    --   26.87 -99.00  90.00   76
 13  \w      2.00  91.00   0.50   17.50    --   26.87  38.00  30.00  178
 14  \w      3.00  29.00   0.50   17.50    --   26.87  77.00 120.00   52
 15  \w      0.00  97.00   0.50   17.50    --   26.87  77.00-150.00  194
 16  \w     11.00  54.00   0.50   17.50    --   26.87  45.00-132.00   86
;
_diffrn_measurement_device 'four-circle diffractometer'
_diffrn_measurement_device_type 'Agilent SuperNova, Dual, Cu at zero, Eos'
_diffrn_measurement_method '\w scans'
_diffrn_measurement_specimen_support 'polyimid foil'
_diffrn_orient_matrix_type 'CrysAlisPro convention (1999,Acta A55,543-557)'
_diffrn_orient_matrix_UB_11 0.0114555000
_diffrn_orient_matrix_UB_12 0.0434286000
_diffrn_orient_matrix_UB_13 0.0073613000
_diffrn_orient_matrix_UB_21 -0.0060450000
_diffrn_orient_matrix_UB_22 0.0042186000
_diffrn_orient_matrix_UB_23 0.0245470000
_diffrn_orient_matrix_UB_31 0.0193330000
_diffrn_orient_matrix_UB_32 -0.0244523000
_diffrn_orient_matrix_UB_33 0.0173115000
_diffrn_radiation_monochromator mirror
_diffrn_radiation_probe x-ray
_diffrn_radiation_type 'Mo K\a'
_diffrn_radiation_wavelength 0.71073
_diffrn_reflns_av_R_equivalents 0.0546
_diffrn_reflns_av_unetI/netI 0.0317
_diffrn_reflns_Laue_measured_fraction_full 0.998
_diffrn_reflns_Laue_measured_fraction_max 0.999
_diffrn_reflns_limit_h_max 46
_diffrn_reflns_limit_h_min -46
_diffrn_reflns_limit_k_max 20
_diffrn_reflns_limit_k_min -20
_diffrn_reflns_limit_l_max 35
_diffrn_reflns_limit_l_min -35
_diffrn_reflns_number 133467
_diffrn_reflns_point_group_measured_fraction_full 0.998
_diffrn_reflns_point_group_measured_fraction_max 0.999
_diffrn_reflns_theta_full 25.242
_diffrn_reflns_theta_max 30.508
_diffrn_reflns_theta_min 3.008
_diffrn_source 'microfocus X-Ray tube'
_diffrn_source_type 'Agilent SuperNova (Mo) X-ray Source'
_exptl_absorpt_coefficient_mu 1.386
_exptl_absorpt_correction_T_max 0.87620
_exptl_absorpt_correction_T_min 0.87620
_exptl_absorpt_correction_type multi-scan
_exptl_absorpt_process_details
;
CrysAlisPro 1.171.38.41p (Rigaku Oxford Diffraction, 2015)
Spherical absorption correction
 using equivalent radius and absorption coefficient.
Empirical absorption correction using spherical harmonics,
 implemented in SCALE3 ABSPACK scaling algorithm.
;
_exptl_crystal_colour black
_exptl_crystal_colour_primary black
_exptl_crystal_density_diffrn 1.489
_exptl_crystal_description irregular
_exptl_crystal_F_000 4920
_exptl_crystal_size_max 0.241
_exptl_crystal_size_mid 0.150
_exptl_crystal_size_min 0.055
_refine_diff_density_max 1.077
_refine_diff_density_min -0.933
_refine_diff_density_rms 0.082
_refine_ls_extinction_method none
_refine_ls_goodness_of_fit_ref 1.034
_refine_ls_hydrogen_treatment constr
_refine_ls_matrix_type full
_refine_ls_number_parameters 585
_refine_ls_number_reflns 16336
_refine_ls_number_restraints 48
_refine_ls_restrained_S_all 7.745
_refine_ls_R_factor_all 0.0565
_refine_ls_R_factor_gt 0.0409
_refine_ls_shift/su_max 0.002
_refine_ls_shift/su_mean 0.000
_refine_ls_structure_factor_coef Fsqd
_refine_ls_weighting_details 'w=1/[\s^2^(Fo^2^)+(0.0489P)^2^+17.9394P] where P=(Fo^2^+2Fc^2^)/3'
_refine_ls_weighting_scheme calc
_refine_ls_wR_factor_gt 0.0996
_refine_ls_wR_factor_ref 0.1068
_reflns_Friedel_coverage 0.000
_reflns_number_gt 13017
_reflns_number_total 16336
_reflns_threshold_expression 'I > 2\s(I)'
_cod_data_source_file c8dt02176g2.cif
_cod_data_source_block hi_rl1_sq
_cod_depositor_comments 'Adding full bibliography for 7047000--7047008.cif.'
_cod_original_formula_sum 'C35.50 H59 Cl11 Cu2 N14'
_cod_database_code 7047000
_audit_block_refno 2687
_audit_block_usercomment 'gu07KS2, irregular, black'
_chemical_oxdiff_formula 'C36 H54 Cl10 Cu2 N14'
_chemical_oxdiff_usercomment 'gu07KS2, irregular, black'
_shelx_space_group_comment
;
The symmetry employed for this shelxl refinement is uniquely defined
by the following loop, which should always be used as a source of
symmetry information in preference to the above space-group names.
They are only intended as comments.
;
_shelx_estimated_absorpt_t_max 0.874
_shelx_estimated_absorpt_t_min 0.874
_reflns_odcompleteness_completeness 99.86
_reflns_odcompleteness_iscentric 1
_reflns_odcompleteness_theta 30.44
_shelxl_version_number 2018/3
_olex2_refinement_description
;
1. Fixed Uiso
 At 1.2 times of:
  All C(H) groups, All C(H,H) groups, All C(H,H,H,H) groups
 At 1.5 times of:
  All C(H,H,H) groups
2. Restrained distances
 C51-Cl1 \\sim C51-Cl52 \\sim C61-Cl61 \\sim C61-Cl62 \\sim C71_$1-Cl71_$1
\\sim C71_$1-Cl72_$1 ~
 C71_$1-Cl73_$1 \\sim C71_$1-Cl74_$1
 with sigma of 0.02
 Cl51-Cl52 \\sim Cl61-Cl62 \\sim Cl71_$1-Cl72_$1 \\sim Cl73_$1-Cl74_$1
 with sigma of 0.02
3. Rigid body (RIGU) restrains
 Cl71, C71, Cl72, Cl73, Cl74
 with sigma for 1-2 distances of 0.004 and sigma for 1-3 distances of 0.004
4. Others
 Sof(H71A)=Sof(H71B)=Sof(Cl73)=Sof(Cl74)=1-FVAR(1)
 Sof(Cl71)=Sof(H71C)=Sof(H71D)=Sof(Cl72)=FVAR(1)
5.a Secondary CH2 refined with riding coordinates:
 C71(H71C,H71D), C71(H71A,H71B), C51(H51A,H51B), C61(H61A,H61B)
5.b Aromatic/amide H refined with riding coordinates:
 C3(H3), C6(H6), C19(H19), C22(H22)
5.c Idealised Me refined as rotating group:
 C8(H8A,H8B,H8C), C9(H9A,H9B,H9C), C10(H10A,H10B,H10C), C11(H11A,H11B,H11C),
 C13(H13A,H13B,H13C), C14(H14A,H14B,H14C), C15(H15A,H15B,H15C), C16(H16A,H16B,
 H16C), C24(H24A,H24B,H24C), C25(H25A,H25B,H25C), C26(H26A,H26B,H26C), C27(H27A,
 H27B,H27C), C29(H29A,H29B,H29C), C30(H30A,H30B,H30C), C31(H31A,H31B,H31C),
 C32(H32A,H32B,H32C)
;
_platon_squeeze_void_probe_radius 1.20
_olex2_submission_special_instructions 'No special instructions were received'
_oxdiff_exptl_absorpt_empirical_details
;
Empirical correction (ABSPACK) includes:
- Absorption correction using spherical harmonics
- Frame scaling
- Detector area scaling
;
_oxdiff_exptl_absorpt_empirical_full_max 1.159
_oxdiff_exptl_absorpt_empirical_full_min 0.860
_cell_oxdiff_length_a 32.8944(4)
_cell_oxdiff_length_b 14.18103(17)
_cell_oxdiff_length_c 24.7519(3)
_cell_oxdiff_angle_alpha 90.0123(10)
_cell_oxdiff_angle_beta 112.0884(11)
_cell_oxdiff_angle_gamma 89.9616(10)
_cell_oxdiff_volume 10698.8(2)
_cell_oxdiff_measurement_reflns_used 29937

loop_
_symmetry_equiv_pos_as_xyz
'x, y, z'
'-x, y, -z+1/2'
'x+1/2, y+1/2, z'
'-x+1/2, y+1/2, -z+1/2'
'-x, -y, -z'
'x, -y, z-1/2'
'-x+1/2, -y+1/2, -z'
'x+1/2, -y+1/2, z-1/2'

loop_
_atom_site_label
_atom_site_type_symbol
_atom_site_fract_x
_atom_site_fract_y
_atom_site_fract_z
_atom_site_U_iso_or_equiv
_atom_site_adp_type
_atom_site_occupancy
_atom_site_site_symmetry_order
_atom_site_calc_flag
_atom_site_refinement_flags_posn
_atom_site_refinement_flags_adp
_atom_site_refinement_flags_occupancy
_atom_site_disorder_assembly
_atom_site_disorder_group
Cu1 Cu 0.48069(2) 0.24614(2) 0.45468(2) 0.01641(6) Uani 1 1 d . . . . .
Cl1 Cl 0.50146(2) 0.16409(4) 0.53748(2) 0.02465(10) Uani 1 1 d D . . . .
N1 N 0.53852(5) 0.25459(11) 0.44858(7) 0.0171(3) Uani 1 1 d . . . . .
C1 C 0.54539(6) 0.33749(13) 0.42246(8) 0.0162(3) Uani 1 1 d . . . . .
Cu2 Cu 0.68912(2) 0.81351(2) 0.25840(2) 0.01727(6) Uani 1 1 d . . . . .
Cl2 Cl 0.41122(2) 0.19676(3) 0.41607(2) 0.02363(10) Uani 1 1 d . . . . .
N2 N 0.56569(6) 0.10370(11) 0.47159(7) 0.0203(3) Uani 1 1 d . . . . .
C2 C 0.50752(6) 0.39974(13) 0.40193(8) 0.0159(3) Uani 1 1 d . . . . .
Cl3 Cl 0.75701(2) 0.87214(4) 0.29985(3) 0.03022(12) Uani 1 1 d . . . . .
N3 N 0.61140(6) 0.22826(12) 0.51531(8) 0.0215(3) Uani 1 1 d . . . . .
C3 C 0.50988(6) 0.48317(13) 0.37509(9) 0.0181(4) Uani 1 1 d . . . . .
H3 H 0.485287 0.524334 0.362657 0.022 Uiso 1 1 calc R . . . .
Cl4 Cl 0.66739(2) 0.88014(4) 0.17012(2) 0.03062(12) Uani 1 1 d . . . . .
N4 N 0.47219(5) 0.36988(11) 0.41561(7) 0.0173(3) Uani 1 1 d . . . . .
C4 C 0.54831(6) 0.50919(13) 0.36553(8) 0.0164(3) Uani 1 1 d . . . . .
N5 N 0.40873(5) 0.42784(12) 0.42245(7) 0.0197(3) Uani 1 1 d . . . . .
C5 C 0.58527(6) 0.44606(13) 0.38384(8) 0.0157(3) Uani 1 1 d . . . . .
N6 N 0.41283(6) 0.42074(13) 0.33128(8) 0.0235(4) Uani 1 1 d . . . . .
C6 C 0.58245(6) 0.36046(13) 0.41214(8) 0.0177(4) Uani 1 1 d . . . . .
H6 H 0.606655 0.318251 0.424161 0.021 Uiso 1 1 calc R . . . .
N9 N 0.63123(5) 0.80332(11) 0.26442(7) 0.0174(3) Uani 1 1 d . . . . .
C7 C 0.57211(6) 0.19658(13) 0.47818(8) 0.0171(3) Uani 1 1 d . . . . .
N10 N 0.59881(5) 0.94772(11) 0.23107(7) 0.0202(3) Uani 1 1 d . . . . .
C8 C 0.52828(7) 0.06576(15) 0.42307(10) 0.0275(5) Uani 1 1 d . . . . .
H8A H 0.503298 0.058263 0.435128 0.041 Uiso 1 1 calc GR . . . .
H8B H 0.536106 0.004316 0.411616 0.041 Uiso 1 1 calc GR . . . .
H8C H 0.520352 0.109263 0.389934 0.041 Uiso 1 1 calc GR . . . .
N11 N 0.55886(5) 0.81252(11) 0.19460(7) 0.0181(3) Uani 1 1 d . . . . .
C9 C 0.58700(7) 0.03649(15) 0.51915(10) 0.0271(5) Uani 1 1 d . . . . .
H9A H 0.608384 -0.001371 0.509744 0.041 Uiso 1 1 calc GR . . . .
H9B H 0.564789 -0.005104 0.523911 0.041 Uiso 1 1 calc GR . . . .
H9C H 0.602023 0.071185 0.555469 0.041 Uiso 1 1 calc GR . . . .
N12 N 0.69871(5) 0.69180(11) 0.29920(7) 0.0165(3) Uani 1 1 d . . . . .
C10 C 0.61523(8) 0.31609(15) 0.54716(10) 0.0282(5) Uani 1 1 d . . . . .
H10A H 0.628741 0.364212 0.530875 0.042 Uiso 1 1 calc GR . . . .
H10B H 0.633513 0.306002 0.588338 0.042 Uiso 1 1 calc GR . . . .
H10C H 0.586002 0.337260 0.543737 0.042 Uiso 1 1 calc GR . . . .
N13 N 0.76234(5) 0.63766(12) 0.29128(8) 0.0208(3) Uani 1 1 d . . . . .
C11 C 0.65273(7) 0.18273(18) 0.52161(11) 0.0317(5) Uani 1 1 d . . . . .
H11A H 0.666782 0.158189 0.561347 0.048 Uiso 1 1 calc GR . . . .
H11B H 0.672156 0.228786 0.514022 0.048 Uiso 1 1 calc GR . . . .
H11C H 0.647000 0.130638 0.493697 0.048 Uiso 1 1 calc GR . . . .
N14 N 0.75824(5) 0.64115(12) 0.38272(8) 0.0214(3) Uani 1 1 d . . . . .
C12 C 0.43160(6) 0.40651(13) 0.38939(8) 0.0177(4) Uani 1 1 d . . . . .
N7 N 0.54945(5) 0.59224(11) 0.33978(7) 0.0171(3) Uani 1 1 d . . . . .
C13 C 0.43105(7) 0.43577(16) 0.48563(9) 0.0254(4) Uani 1 1 d . . . . .
H13A H 0.433346 0.373216 0.503379 0.038 Uiso 1 1 calc GR . . . .
H13B H 0.414292 0.477651 0.501039 0.038 Uiso 1 1 calc GR . . . .
H13C H 0.460503 0.461772 0.494839 0.038 Uiso 1 1 calc GR . . . .
N8 N 0.62242(5) 0.46692(11) 0.37573(7) 0.0158(3) Uani 1 1 d . . . . .
C14 C 0.36109(7) 0.41309(16) 0.40189(11) 0.0282(5) Uani 1 1 d . . . . .
H14A H 0.346340 0.474111 0.398508 0.042 Uiso 1 1 calc GR . . . .
H14B H 0.354318 0.373192 0.429744 0.042 Uiso 1 1 calc GR . . . .
H14C H 0.350840 0.382116 0.363702 0.042 Uiso 1 1 calc GR . . . .
C15 C 0.42650(9) 0.3670(2) 0.29094(10) 0.0362(5) Uani 1 1 d . . . . .
H15A H 0.446370 0.405341 0.278823 0.054 Uiso 1 1 calc GR . . . .
H15B H 0.400653 0.349877 0.256617 0.054 Uiso 1 1 calc GR . . . .
H15C H 0.441669 0.309566 0.310200 0.054 Uiso 1 1 calc GR . . . .
C16 C 0.38075(8) 0.49452(18) 0.30491(11) 0.0355(6) Uani 1 1 d . . . . .
H16A H 0.351952 0.465929 0.284121 0.053 Uiso 1 1 calc GR . . . .
H16B H 0.389611 0.530744 0.277434 0.053 Uiso 1 1 calc GR . . . .
H16C H 0.379085 0.536605 0.335421 0.053 Uiso 1 1 calc GR . . . .
C17 C 0.62566(6) 0.72139(13) 0.29243(8) 0.0163(3) Uani 1 1 d . . . . .
C18 C 0.66397(6) 0.66047(13) 0.31350(8) 0.0148(3) Uani 1 1 d . . . . .
C19 C 0.66212(6) 0.57672(13) 0.34075(8) 0.0161(3) Uani 1 1 d . . . . .
H19 H 0.687009 0.536403 0.353722 0.019 Uiso 1 1 calc R . . . .
C20 C 0.62355(6) 0.54980(12) 0.34974(8) 0.0148(3) Uani 1 1 d . . . . .
C21 C 0.58636(6) 0.61231(13) 0.33121(8) 0.0158(3) Uani 1 1 d . . . . .
C22 C 0.58895(6) 0.69774(13) 0.30282(8) 0.0170(3) Uani 1 1 d . . . . .
H22 H 0.564586 0.739531 0.290721 0.020 Uiso 1 1 calc R . . . .
C23 C 0.59618(6) 0.85327(13) 0.23047(8) 0.0164(3) Uani 1 1 d . . . . .
C24 C 0.63295(8) 0.99681(16) 0.27828(10) 0.0304(5) Uani 1 1 d . . . . .
H24A H 0.640831 0.959804 0.314216 0.046 Uiso 1 1 calc GR . . . .
H24B H 0.622106 1.058851 0.284123 0.046 Uiso 1 1 calc GR . . . .
H24C H 0.658853 1.004789 0.268238 0.046 Uiso 1 1 calc GR . . . .
C25 C 0.57697(7) 1.00411(15) 0.17843(10) 0.0282(5) Uani 1 1 d . . . . .
H25A H 0.563050 0.962036 0.145149 0.042 Uiso 1 1 calc GR . . . .
H25B H 0.598664 1.043792 0.170909 0.042 Uiso 1 1 calc GR . . . .
H25C H 0.554601 1.044184 0.184030 0.042 Uiso 1 1 calc GR . . . .
C26 C 0.55863(8) 0.71900(15) 0.17047(10) 0.0268(4) Uani 1 1 d . . . . .
H26A H 0.588692 0.700701 0.176167 0.040 Uiso 1 1 calc GR . . . .
H26B H 0.540559 0.719592 0.128700 0.040 Uiso 1 1 calc GR . . . .
H26C H 0.546487 0.673637 0.190258 0.040 Uiso 1 1 calc GR . . . .
C27 C 0.51563(6) 0.85245(16) 0.18422(9) 0.0236(4) Uani 1 1 d . . . . .
H27A H 0.518880 0.909051 0.208214 0.035 Uiso 1 1 calc GR . . . .
H27B H 0.497742 0.805867 0.194531 0.035 Uiso 1 1 calc GR . . . .
H27C H 0.501264 0.869201 0.142951 0.035 Uiso 1 1 calc GR . . . .
C28 C 0.73962(6) 0.65577(13) 0.32481(9) 0.0173(4) Uani 1 1 d . . . . .
C29 C 0.74043(8) 0.62679(17) 0.22831(10) 0.0292(5) Uani 1 1 d . . . . .
H29A H 0.709896 0.607755 0.218905 0.044 Uiso 1 1 calc GR . . . .
H29B H 0.755543 0.578394 0.214578 0.044 Uiso 1 1 calc GR . . . .
H29C H 0.741142 0.686904 0.209139 0.044 Uiso 1 1 calc GR . . . .
C30 C 0.81000(7) 0.65056(17) 0.31221(12) 0.0324(5) Uani 1 1 d . . . . .
H30A H 0.820306 0.681740 0.350331 0.049 Uiso 1 1 calc GR . . . .
H30B H 0.817271 0.689625 0.284433 0.049 Uiso 1 1 calc GR . . . .
H30C H 0.824278 0.588925 0.315846 0.049 Uiso 1 1 calc GR . . . .
C31 C 0.74424(7) 0.69346(17) 0.42334(9) 0.0271(4) Uani 1 1 d . . . . .
H31A H 0.727841 0.749589 0.403915 0.041 Uiso 1 1 calc GR . . . .
H31B H 0.770044 0.712690 0.457117 0.041 Uiso 1 1 calc GR . . . .
H31C H 0.725418 0.653304 0.436319 0.041 Uiso 1 1 calc GR . . . .
C32 C 0.79044(8) 0.56662(18) 0.40877(11) 0.0344(5) Uani 1 1 d . . . . .
H32A H 0.792794 0.526361 0.377898 0.052 Uiso 1 1 calc GR . . . .
H32B H 0.781036 0.528537 0.435017 0.052 Uiso 1 1 calc GR . . . .
H32C H 0.819051 0.595049 0.430846 0.052 Uiso 1 1 calc GR . . . .
Cl71 Cl 0.67708(15) 0.20345(14) 0.37973(17) 0.1311(14) Uani 0.655(3) 1 d D U P A -1
C71 C 0.70133(12) 0.3146(2) 0.38672(17) 0.0671(10) Uani 1 1 d D U . . .
H71C H 0.679740 0.362554 0.387654 0.080 Uiso 0.655(3) 1 calc R . P A -1
H71D H 0.726428 0.317358 0.424593 0.080 Uiso 0.655(3) 1 calc R . P A -1
H71A H 0.717719 0.346941 0.365778 0.080 Uiso 0.345(3) 1 calc R . P A -2
H71B H 0.683098 0.362152 0.396394 0.080 Uiso 0.345(3) 1 calc R . P A -2
Cl72 Cl 0.71950(6) 0.34374(9) 0.33304(9) 0.0829(7) Uani 0.655(3) 1 d D U P A -1
Cl73 Cl 0.73656(9) 0.2673(3) 0.44786(17) 0.0974(14) Uani 0.345(3) 1 d D U P A -2
Cl74 Cl 0.66587(16) 0.2241(3) 0.3396(3) 0.117(2) Uani 0.345(3) 1 d D U P A -2
Cl51 Cl 0.69876(2) 0.48397(5) 0.50454(3) 0.04235(15) Uani 1 1 d D . . . .
C51 C 0.74167(9) 0.4941(3) 0.57357(12) 0.0466(7) Uani 1 1 d D . . . .
H51A H 0.748165 0.431289 0.592324 0.056 Uiso 1 1 calc R . . . .
H51B H 0.732347 0.536156 0.598716 0.056 Uiso 1 1 calc R . . . .
Cl52 Cl 0.78974(2) 0.54044(6) 0.56683(3) 0.04740(17) Uani 1 1 d D . . . .
Cl61 Cl 0.64398(2) 0.71966(5) 0.46238(3) 0.03778(14) Uani 1 1 d D . . . .
C61 C 0.59610(8) 0.78940(16) 0.43752(11) 0.0295(5) Uani 1 1 d D . . . .
H61A H 0.589009 0.809767 0.471230 0.035 Uiso 1 1 calc R . . . .
H61B H 0.571238 0.751270 0.411492 0.035 Uiso 1 1 calc R . . . .
Cl62 Cl 0.60294(2) 0.89022(4) 0.39929(3) 0.03993(14) Uani 1 1 d D . . . .

loop_
_atom_site_aniso_label
_atom_site_aniso_U_11
_atom_site_aniso_U_22
_atom_site_aniso_U_33
_atom_site_aniso_U_23
_atom_site_aniso_U_13
_atom_site_aniso_U_12
Cu1 0.01646(11) 0.01327(10) 0.01819(11) 0.00327(8) 0.00501(9) -0.00130(8)
Cl1 0.0275(2) 0.0260(2) 0.0193(2) 0.00644(18) 0.00752(18) -0.00205(19)
N1 0.0180(7) 0.0123(7) 0.0207(8) 0.0057(6) 0.0069(6) 0.0010(6)
C1 0.0178(8) 0.0121(8) 0.0173(8) 0.0022(6) 0.0049(7) 0.0010(6)
Cu2 0.01337(11) 0.01639(11) 0.02018(12) 0.00390(9) 0.00417(9) -0.00112(8)
Cl2 0.0189(2) 0.0184(2) 0.0297(2) 0.00055(18) 0.00470(18) -0.00396(16)
N2 0.0224(8) 0.0133(7) 0.0209(8) 0.0037(6) 0.0033(6) 0.0014(6)
C2 0.0160(8) 0.0141(8) 0.0162(8) 0.0018(6) 0.0046(7) -0.0001(6)
Cl3 0.0179(2) 0.0228(2) 0.0433(3) 0.0001(2) 0.0038(2) -0.00530(18)
N3 0.0185(8) 0.0171(7) 0.0250(9) 0.0053(6) 0.0038(7) -0.0014(6)
C3 0.0158(8) 0.0160(8) 0.0224(9) 0.0055(7) 0.0072(7) 0.0021(7)
Cl4 0.0308(3) 0.0362(3) 0.0244(2) 0.0119(2) 0.0099(2) 0.0002(2)
N4 0.0156(7) 0.0141(7) 0.0212(8) 0.0048(6) 0.0059(6) 0.0011(6)
C4 0.0163(8) 0.0142(8) 0.0180(8) 0.0036(7) 0.0057(7) 0.0010(6)
N5 0.0139(7) 0.0201(8) 0.0227(8) 0.0008(6) 0.0043(6) 0.0006(6)
C5 0.0161(8) 0.0134(8) 0.0166(8) 0.0037(6) 0.0050(7) 0.0021(6)
N6 0.0211(8) 0.0253(9) 0.0198(8) 0.0046(7) 0.0029(7) -0.0008(7)
C6 0.0191(9) 0.0135(8) 0.0202(9) 0.0048(7) 0.0069(7) 0.0025(6)
N9 0.0145(7) 0.0168(7) 0.0197(8) 0.0067(6) 0.0051(6) 0.0018(6)
C7 0.0178(8) 0.0145(8) 0.0184(8) 0.0032(7) 0.0060(7) 0.0001(6)
N10 0.0193(8) 0.0149(7) 0.0220(8) 0.0064(6) 0.0026(6) 0.0007(6)
C8 0.0285(11) 0.0185(9) 0.0280(11) -0.0024(8) 0.0019(9) -0.0001(8)
N11 0.0152(7) 0.0161(7) 0.0205(8) 0.0032(6) 0.0038(6) 0.0007(6)
C9 0.0301(11) 0.0160(9) 0.0296(11) 0.0082(8) 0.0048(9) 0.0028(8)
N12 0.0131(7) 0.0148(7) 0.0203(8) 0.0026(6) 0.0049(6) 0.0004(5)
C10 0.0325(11) 0.0205(10) 0.0244(10) -0.0009(8) 0.0026(9) -0.0086(8)
N13 0.0179(8) 0.0178(8) 0.0285(9) -0.0011(7) 0.0108(7) 0.0006(6)
C11 0.0182(10) 0.0397(13) 0.0345(12) 0.0129(10) 0.0069(9) 0.0032(9)
N14 0.0147(7) 0.0240(8) 0.0221(8) 0.0006(7) 0.0032(6) 0.0047(6)
C12 0.0164(8) 0.0128(8) 0.0215(9) 0.0021(7) 0.0045(7) -0.0024(6)
N7 0.0157(7) 0.0151(7) 0.0205(8) 0.0056(6) 0.0069(6) 0.0020(6)
C13 0.0254(10) 0.0269(10) 0.0238(10) -0.0018(8) 0.0092(8) 0.0013(8)
N8 0.0158(7) 0.0128(7) 0.0173(7) 0.0036(6) 0.0046(6) 0.0020(5)
C14 0.0164(9) 0.0265(10) 0.0405(13) 0.0029(9) 0.0093(9) 0.0016(8)
C15 0.0389(13) 0.0463(15) 0.0224(11) -0.0039(10) 0.0104(10) -0.0053(11)
C16 0.0258(11) 0.0317(12) 0.0350(13) 0.0138(10) -0.0044(9) 0.0005(9)
C17 0.0138(8) 0.0147(8) 0.0179(8) 0.0035(7) 0.0030(7) 0.0011(6)
C18 0.0132(8) 0.0139(8) 0.0155(8) 0.0009(6) 0.0033(6) 0.0006(6)
C19 0.0150(8) 0.0140(8) 0.0177(8) 0.0020(7) 0.0041(7) 0.0017(6)
C20 0.0150(8) 0.0126(8) 0.0149(8) 0.0015(6) 0.0035(6) -0.0001(6)
C21 0.0142(8) 0.0146(8) 0.0173(8) 0.0022(6) 0.0043(7) 0.0008(6)
C22 0.0153(8) 0.0138(8) 0.0217(9) 0.0058(7) 0.0068(7) 0.0028(6)
C23 0.0147(8) 0.0164(8) 0.0178(8) 0.0048(7) 0.0060(7) 0.0009(6)
C24 0.0315(12) 0.0194(10) 0.0313(11) 0.0008(9) 0.0015(9) -0.0062(8)
C25 0.0275(11) 0.0205(10) 0.0297(11) 0.0131(8) 0.0030(9) 0.0031(8)
C26 0.0314(11) 0.0186(9) 0.0238(10) -0.0017(8) 0.0029(9) -0.0019(8)
C27 0.0136(8) 0.0324(11) 0.0230(10) 0.0036(8) 0.0047(7) 0.0013(8)
C28 0.0144(8) 0.0122(8) 0.0240(9) -0.0006(7) 0.0059(7) -0.0002(6)
C29 0.0371(12) 0.0275(11) 0.0292(11) -0.0039(9) 0.0194(10) -0.0014(9)
C30 0.0179(10) 0.0316(12) 0.0517(15) 0.0010(11) 0.0176(10) 0.0028(8)
C31 0.0213(10) 0.0319(11) 0.0232(10) -0.0072(9) 0.0029(8) 0.0006(8)
C32 0.0268(11) 0.0361(13) 0.0328(12) 0.0084(10) 0.0026(9) 0.0155(10)
Cl71 0.250(4) 0.0380(8) 0.183(3) -0.0027(13) 0.171(3) -0.0035(14)
C71 0.063(2) 0.0477(19) 0.084(3) -0.0057(18) 0.019(2) 0.0245(16)
Cl72 0.1065(13) 0.0408(7) 0.1486(17) -0.0090(8) 0.1019(13) 0.0069(7)
Cl73 0.0430(15) 0.128(3) 0.112(3) 0.026(2) 0.0192(16) 0.0347(17)
Cl74 0.105(3) 0.060(2) 0.146(5) -0.044(3) 0.002(3) -0.007(2)
Cl51 0.0325(3) 0.0548(4) 0.0348(3) -0.0060(3) 0.0069(2) -0.0052(3)
C51 0.0363(14) 0.073(2) 0.0283(13) -0.0032(13) 0.0095(11) -0.0096(14)
Cl52 0.0317(3) 0.0685(5) 0.0362(3) 0.0042(3) 0.0062(3) -0.0061(3)
Cl61 0.0262(3) 0.0498(4) 0.0339(3) -0.0011(3) 0.0075(2) 0.0071(2)
C61 0.0271(11) 0.0284(11) 0.0377(12) 0.0003(9) 0.0177(10) 0.0023(9)
Cl62 0.0435(3) 0.0322(3) 0.0536(4) 0.0005(3) 0.0291(3) -0.0019(3)

loop_
_atom_type_symbol
_atom_type_description
_atom_type_scat_dispersion_real
_atom_type_scat_dispersion_imag
_atom_type_scat_source
C C 0.0033 0.0016 'International Tables Vol C Tables 4.2.6.8 and 6.1.1.4'
H H 0.0000 0.0000 'International Tables Vol C Tables 4.2.6.8 and 6.1.1.4'
Cl Cl 0.1484 0.1585 'International Tables Vol C Tables 4.2.6.8 and 6.1.1.4'
Cu Cu 0.3201 1.2651 'International Tables Vol C Tables 4.2.6.8 and 6.1.1.4'
N N 0.0061 0.0033 'International Tables Vol C Tables 4.2.6.8 and 6.1.1.4'

loop_
_exptl_crystal_face_index_h
_exptl_crystal_face_index_k
_exptl_crystal_face_index_l
_exptl_crystal_face_perp_dist
-38 9 1 0.0719
-10 8 -26 0.0991
39 -4 -27 0.0667
13 19 3 0.0135
-14 -19 -3 0.0411
38 -9 -1 0.0719
-1 -2 5 0.0800
5 4 0 0.0111

loop_
_geom_angle_atom_site_label_1
_geom_angle_atom_site_label_2
_geom_angle_atom_site_label_3
_geom_angle
Cl1 Cu1 Cl2 98.09(2)
N1 Cu1 Cl1 97.54(5)
N1 Cu1 Cl2 148.19(5)
N1 Cu1 N4 82.60(6)
N4 Cu1 Cl1 148.58(5)
N4 Cu1 Cl2 97.78(5)
C1 N1 Cu1 114.53(12)
C7 N1 Cu1 122.59(13)
C7 N1 C1 121.34(16)
N1 C1 C2 113.90(16)
C6 C1 N1 126.35(17)
C6 C1 C2 119.62(16)
Cl4 Cu2 Cl3 100.85(2)
N9 Cu2 Cl3 144.96(5)
N9 Cu2 Cl4 98.16(5)
N12 Cu2 Cl3 98.67(5)
N12 Cu2 Cl4 143.51(5)
N12 Cu2 N9 82.51(6)
C7 N2 C8 120.64(16)
C7 N2 C9 122.38(17)
C8 N2 C9 114.84(17)
C3 C2 C1 119.69(17)
C3 C2 N4 125.69(17)
N4 C2 C1 114.47(16)
C7 N3 C10 121.30(18)
C7 N3 C11 122.72(19)
C10 N3 C11 115.69(18)
C2 C3 H3 119.3
C2 C3 C4 121.35(17)
C4 C3 H3 119.3
C2 N4 Cu1 114.34(12)
C12 N4 Cu1 120.68(13)
C12 N4 C2 122.09(16)
C3 C4 C5 119.09(16)
N7 C4 C3 119.43(16)
N7 C4 C5 121.48(17)
C12 N5 C13 120.01(16)
C12 N5 C14 121.85(18)
C13 N5 C14 115.05(18)
C6 C5 C4 118.82(17)
N8 C5 C4 121.64(16)
N8 C5 C6 119.53(16)
C12 N6 C15 121.15(18)
C12 N6 C16 123.3(2)
C16 N6 C15 115.33(19)
C1 C6 C5 121.34(17)
C1 C6 H6 119.3
C5 C6 H6 119.3
C17 N9 Cu2 114.12(12)
C23 N9 Cu2 122.68(13)
C23 N9 C17 120.35(16)
N2 C7 N1 118.35(17)
N2 C7 N3 118.59(17)
N3 C7 N1 123.03(17)
C23 N10 C24 120.83(17)
C23 N10 C25 121.76(18)
C24 N10 C25 115.13(17)
N2 C8 H8A 109.5
N2 C8 H8B 109.5
N2 C8 H8C 109.5
H8A C8 H8B 109.5
H8A C8 H8C 109.5
H8B C8 H8C 109.5
C23 N11 C26 121.71(17)
C23 N11 C27 122.44(17)
C26 N11 C27 115.27(17)
N2 C9 H9A 109.5
N2 C9 H9B 109.5
N2 C9 H9C 109.5
H9A C9 H9B 109.5
H9A C9 H9C 109.5
H9B C9 H9C 109.5
C18 N12 Cu2 115.03(12)
C28 N12 Cu2 120.76(13)
C28 N12 C18 121.87(16)
N3 C10 H10A 109.5
N3 C10 H10B 109.5
N3 C10 H10C 109.5
H10A C10 H10B 109.5
H10A C10 H10C 109.5
H10B C10 H10C 109.5
C28 N13 C29 121.19(17)
C28 N13 C30 122.07(19)
C29 N13 C30 115.07(18)
N3 C11 H11A 109.5
N3 C11 H11B 109.5
N3 C11 H11C 109.5
H11A C11 H11B 109.5
H11A C11 H11C 109.5
H11B C11 H11C 109.5
C28 N14 C31 121.42(17)
C28 N14 C32 122.99(18)
C31 N14 C32 115.34(18)
N4 C12 N6 122.90(18)
N5 C12 N4 118.35(17)
N5 C12 N6 118.74(17)
C21 N7 C4 116.69(16)
N5 C13 H13A 109.5
N5 C13 H13B 109.5
N5 C13 H13C 109.5
H13A C13 H13B 109.5
H13A C13 H13C 109.5
H13B C13 H13C 109.5
C5 N8 C20 116.95(15)
N5 C14 H14A 109.5
N5 C14 H14B 109.5
N5 C14 H14C 109.5
H14A C14 H14B 109.5
H14A C14 H14C 109.5
H14B C14 H14C 109.5
N6 C15 H15A 109.5
N6 C15 H15B 109.5
N6 C15 H15C 109.5
H15A C15 H15B 109.5
H15A C15 H15C 109.5
H15B C15 H15C 109.5
N6 C16 H16A 109.5
N6 C16 H16B 109.5
N6 C16 H16C 109.5
H16A C16 H16B 109.5
H16A C16 H16C 109.5
H16B C16 H16C 109.5
N9 C17 C18 114.42(16)
C22 C17 N9 125.87(17)
C22 C17 C18 119.67(17)
N12 C18 C17 113.82(16)
C19 C18 N12 126.27(17)
C19 C18 C17 119.71(17)
C18 C19 H19 119.5
C18 C19 C20 120.97(17)
C20 C19 H19 119.5
N8 C20 C19 119.73(16)
N8 C20 C21 121.11(17)
C19 C20 C21 119.16(16)
N7 C21 C20 122.11(16)
N7 C21 C22 119.11(16)
C22 C21 C20 118.78(17)
C17 C22 C21 121.60(17)
C17 C22 H22 119.2
C21 C22 H22 119.2
N9 C23 N11 122.80(17)
N10 C23 N9 118.83(17)
N10 C23 N11 118.35(16)
N10 C24 H24A 109.5
N10 C24 H24B 109.5
N10 C24 H24C 109.5
H24A C24 H24B 109.5
H24A C24 H24C 109.5
H24B C24 H24C 109.5
N10 C25 H25A 109.5
N10 C25 H25B 109.5
N10 C25 H25C 109.5
H25A C25 H25B 109.5
H25A C25 H25C 109.5
H25B C25 H25C 109.5
N11 C26 H26A 109.5
N11 C26 H26B 109.5
N11 C26 H26C 109.5
H26A C26 H26B 109.5
H26A C26 H26C 109.5
H26B C26 H26C 109.5
N11 C27 H27A 109.5
N11 C27 H27B 109.5
N11 C27 H27C 109.5
H27A C27 H27B 109.5
H27A C27 H27C 109.5
H27B C27 H27C 109.5
N13 C28 N12 118.17(18)
N13 C28 N14 119.73(17)
N14 C28 N12 122.06(18)
N13 C29 H29A 109.5
N13 C29 H29B 109.5
N13 C29 H29C 109.5
H29A C29 H29B 109.5
H29A C29 H29C 109.5
H29B C29 H29C 109.5
N13 C30 H30A 109.5
N13 C30 H30B 109.5
N13 C30 H30C 109.5
H30A C30 H30B 109.5
H30A C30 H30C 109.5
H30B C30 H30C 109.5
N14 C31 H31A 109.5
N14 C31 H31B 109.5
N14 C31 H31C 109.5
H31A C31 H31B 109.5
H31A C31 H31C 109.5
H31B C31 H31C 109.5
N14 C32 H32A 109.5
N14 C32 H32B 109.5
N14 C32 H32C 109.5
H32A C32 H32B 109.5
H32A C32 H32C 109.5
H32B C32 H32C 109.5
Cl71 C71 H71C 108.5
Cl71 C71 H71D 108.5
H71C C71 H71D 107.5
H71A C71 H71B 108.0
Cl72 C71 Cl71 115.1(2)
Cl72 C71 H71C 108.5
Cl72 C71 H71D 108.5
Cl73 C71 H71A 109.5
Cl73 C71 H71B 109.5
Cl73 C71 Cl74 110.9(3)
Cl74 C71 H71A 109.5
Cl74 C71 H71B 109.5
Cl51 C51 H51A 109.5
Cl51 C51 H51B 109.5
Cl51 C51 Cl52 110.79(15)
H51A C51 H51B 108.1
Cl52 C51 H51A 109.5
Cl52 C51 H51B 109.5
Cl61 C61 H61A 109.4
Cl61 C61 H61B 109.4
Cl61 C61 Cl62 111.21(13)
H61A C61 H61B 108.0
Cl62 C61 H61A 109.4
Cl62 C61 H61B 109.4

loop_
_geom_bond_atom_site_label_1
_geom_bond_atom_site_label_2
_geom_bond_distance
Cu1 Cl1 2.2287(5)
Cu1 N1 1.9679(17)
Cu1 Cl2 2.2327(5)
Cu1 N4 1.9718(16)
N1 C1 1.400(2)
N1 C7 1.351(2)
C1 C2 1.454(3)
C1 C6 1.376(3)
Cu2 Cl3 2.2382(5)
Cu2 Cl4 2.2369(6)
Cu2 N9 1.9707(16)
Cu2 N12 1.9640(16)
N2 C7 1.334(2)
N2 C8 1.461(3)
N2 C9 1.471(3)
C2 C3 1.373(3)
C2 N4 1.393(2)
N3 C7 1.350(2)
N3 C10 1.454(3)
N3 C11 1.460(3)
C3 H3 0.9500
C3 C4 1.420(3)
N4 C12 1.350(2)
C4 C5 1.439(2)
C4 N7 1.346(2)
N5 C12 1.338(3)
N5 C13 1.461(3)
N5 C14 1.470(3)
C5 C6 1.422(2)
C5 N8 1.344(2)
N6 C12 1.350(3)
N6 C15 1.455(3)
N6 C16 1.455(3)
C6 H6 0.9500
N9 C17 1.400(2)
N9 C23 1.345(2)
N10 C23 1.342(2)
N10 C24 1.458(3)
N10 C25 1.466(3)
C8 H8A 0.9800
C8 H8B 0.9800
C8 H8C 0.9800
N11 C23 1.345(2)
N11 C26 1.453(3)
N11 C27 1.461(2)
C9 H9A 0.9800
C9 H9B 0.9800
C9 H9C 0.9800
N12 C18 1.390(2)
N12 C28 1.354(2)
C10 H10A 0.9800
C10 H10B 0.9800
C10 H10C 0.9800
N13 C28 1.334(3)
N13 C29 1.459(3)
N13 C30 1.466(3)
C11 H11A 0.9800
C11 H11B 0.9800
C11 H11C 0.9800
N14 C28 1.347(3)
N14 C31 1.456(3)
N14 C32 1.463(3)
N7 C21 1.340(2)
C13 H13A 0.9800
C13 H13B 0.9800
C13 H13C 0.9800
N8 C20 1.347(2)
C14 H14A 0.9800
C14 H14B 0.9800
C14 H14C 0.9800
C15 H15A 0.9800
C15 H15B 0.9800
C15 H15C 0.9800
C16 H16A 0.9800
C16 H16B 0.9800
C16 H16C 0.9800
C17 C18 1.453(2)
C17 C22 1.368(3)
C18 C19 1.378(3)
C19 H19 0.9500
C19 C20 1.420(3)
C20 C21 1.439(2)
C21 C22 1.419(2)
C22 H22 0.9500
C24 H24A 0.9800
C24 H24B 0.9800
C24 H24C 0.9800
C25 H25A 0.9800
C25 H25B 0.9800
C25 H25C 0.9800
C26 H26A 0.9800
C26 H26B 0.9800
C26 H26C 0.9800
C27 H27A 0.9800
C27 H27B 0.9800
C27 H27C 0.9800
C29 H29A 0.9800
C29 H29B 0.9800
C29 H29C 0.9800
C30 H30A 0.9800
C30 H30B 0.9800
C30 H30C 0.9800
C31 H31A 0.9800
C31 H31B 0.9800
C31 H31C 0.9800
C32 H32A 0.9800
C32 H32B 0.9800
C32 H32C 0.9800
Cl71 C71 1.745(4)
C71 H71C 0.9900
C71 H71D 0.9900
C71 H71A 0.9900
C71 H71B 0.9900
C71 Cl72 1.700(4)
C71 Cl73 1.663(5)
C71 Cl74 1.829(5)
Cl51 C51 1.766(3)
C51 H51A 0.9900
C51 H51B 0.9900
C51 Cl52 1.777(3)
Cl61 C61 1.763(2)
C61 H61A 0.9900
C61 H61B 0.9900
C61 Cl62 1.775(2)

loop_
_geom_torsion_atom_site_label_1
_geom_torsion_atom_site_label_2
_geom_torsion_atom_site_label_3
_geom_torsion_atom_site_label_4
_geom_torsion
Cu1 N1 C1 C2 -3.1(2)
Cu1 N1 C1 C6 -178.99(16)
Cu1 N1 C7 N2 55.5(2)
Cu1 N1 C7 N3 -122.53(18)
Cu1 N4 C12 N5 63.9(2)
Cu1 N4 C12 N6 -114.73(18)
N1 C1 C2 C3 -179.55(17)
N1 C1 C2 N4 4.6(2)
N1 C1 C6 C5 178.39(18)
C1 N1 C7 N2 -139.42(19)
C1 N1 C7 N3 42.5(3)
C1 C2 C3 C4 1.6(3)
C1 C2 N4 Cu1 -4.0(2)
C1 C2 N4 C12 -164.86(17)
Cu2 N9 C17 C18 1.8(2)
Cu2 N9 C17 C22 179.24(16)
Cu2 N9 C23 N10 -57.8(2)
Cu2 N9 C23 N11 120.32(18)
Cu2 N12 C18 C17 3.4(2)
Cu2 N12 C18 C19 178.30(15)
Cu2 N12 C28 N13 -60.5(2)
Cu2 N12 C28 N14 117.13(18)
C2 C1 C6 C5 2.7(3)
C2 C3 C4 C5 0.7(3)
C2 C3 C4 N7 -179.08(18)
C2 N4 C12 N5 -136.42(19)
C2 N4 C12 N6 44.9(3)
C3 C2 N4 Cu1 -179.57(16)
C3 C2 N4 C12 19.6(3)
C3 C4 C5 C6 -1.4(3)
C3 C4 C5 N8 179.79(18)
C3 C4 N7 C21 -179.12(18)
N4 C2 C3 C4 176.94(18)
C4 C5 C6 C1 -0.3(3)
C4 C5 N8 C20 0.1(3)
C4 N7 C21 C20 -1.5(3)
C4 N7 C21 C22 178.30(17)
C5 C4 N7 C21 1.1(3)
C5 N8 C20 C19 178.98(17)
C5 N8 C20 C21 -0.5(3)
C6 C1 C2 C3 -3.3(3)
C6 C1 C2 N4 -179.16(17)
C6 C5 N8 C20 -178.70(17)
N9 C17 C18 N12 -3.4(2)
N9 C17 C18 C19 -178.66(17)
N9 C17 C22 C21 179.44(18)
C7 N1 C1 C2 -169.24(17)
C7 N1 C1 C6 14.8(3)
C8 N2 C7 N1 15.9(3)
C8 N2 C7 N3 -165.93(19)
C9 N2 C7 N1 -146.6(2)
C9 N2 C7 N3 31.6(3)
N12 C18 C19 C20 -175.95(18)
C10 N3 C7 N1 29.4(3)
C10 N3 C7 N2 -148.6(2)
C11 N3 C7 N1 -144.2(2)
C11 N3 C7 N2 37.8(3)
N7 C4 C5 C6 178.41(18)
N7 C4 C5 N8 -0.4(3)
N7 C21 C22 C17 -179.36(18)
C13 N5 C12 N4 16.4(3)
C13 N5 C12 N6 -164.86(18)
N8 C5 C6 C1 178.51(18)
N8 C20 C21 N7 1.3(3)
N8 C20 C21 C22 -178.53(17)
C14 N5 C12 N4 -142.70(19)
C14 N5 C12 N6 36.0(3)
C15 N6 C12 N4 23.8(3)
C15 N6 C12 N5 -154.8(2)
C16 N6 C12 N4 -151.0(2)
C16 N6 C12 N5 30.4(3)
C17 N9 C23 N10 142.41(19)
C17 N9 C23 N11 -39.4(3)
C17 C18 C19 C20 -1.4(3)
C18 N12 C28 N13 137.73(19)
C18 N12 C28 N14 -44.6(3)
C18 C17 C22 C21 -3.3(3)
C18 C19 C20 N8 179.03(17)
C18 C19 C20 C21 -1.5(3)
C19 C20 C21 N7 -178.23(18)
C19 C20 C21 C22 2.0(3)
C20 C21 C22 C17 0.4(3)
C22 C17 C18 N12 179.00(17)
C22 C17 C18 C19 3.8(3)
C23 N9 C17 C18 163.24(17)
C23 N9 C17 C22 -19.4(3)
C24 N10 C23 N9 -17.4(3)
C24 N10 C23 N11 164.38(19)
C25 N10 C23 N9 144.6(2)
C25 N10 C23 N11 -33.6(3)
C26 N11 C23 N9 -27.0(3)
C26 N11 C23 N10 151.20(19)
C27 N11 C23 N9 143.82(19)
C27 N11 C23 N10 -38.0(3)
C28 N12 C18 C17 166.18(17)
C28 N12 C18 C19 -19.0(3)
C29 N13 C28 N12 -19.7(3)
C29 N13 C28 N14 162.58(19)
C30 N13 C28 N12 144.83(19)
C30 N13 C28 N14 -32.8(3)
C31 N14 C28 N12 -23.7(3)
C31 N14 C28 N13 153.91(19)
C32 N14 C28 N12 150.3(2)
C32 N14 C28 N13 -32.1(3)

loop_
_platon_squeeze_void_nr
_platon_squeeze_void_average_x
_platon_squeeze_void_average_y
_platon_squeeze_void_average_z
_platon_squeeze_void_volume
_platon_squeeze_void_count_electrons
_platon_squeeze_void_content
1 0.500 0.163 0.250 135 42 ' '
2 -0.000 0.336 0.750 135 42 ' '
3 0.000 0.663 0.250 135 42 ' '
4 0.500 0.836 0.750 135 42 ' '

loop_
_exptl_oxdiff_crystal_face_indexfrac_h
_exptl_oxdiff_crystal_face_indexfrac_k
_exptl_oxdiff_crystal_face_indexfrac_l
_exptl_oxdiff_crystal_face_x
_exptl_oxdiff_crystal_face_y
_exptl_oxdiff_crystal_face_z
-37.9864 8.9974 1.0042 -0.0370 0.2922 -0.9370
-9.9912 7.9986 -25.9909 0.0416 -0.5439 -0.8387
38.9912 -3.9978 -26.9964 0.0743 -0.9152 0.3842
12.9982 18.9919 2.9999 0.9958 0.0752 -0.1612
-13.9978 -18.9919 -2.9998 -1.0072 -0.0691 0.1418
37.9864 -8.9974 -1.0042 0.0370 -0.2922 0.9370
-1.0000 -2.0000 5.0000 -0.0615 0.1203 0.1161
5.0000 4.0000 0.0000 0.2310 -0.0134 -0.0011
